data_2311947
loop_
_publ_author_name
'Spiridonova, Tatyana S.'
'Solodovnikov, Sergey F.'
'Savina, Aleksandra A.'
'Solodovnikova, Zoya A.'
'Stefanovich, Sergey Yu'
'Lazoryak, Bogdan I.'
'Korolkov, Iliya V.'
'Khaikina, Elena G.'

_publ_section_title
;
 Synthesis, crystal structures and properties of the new compounds
 K<sub>7-x</sub>Ag<sub>1+x</sub>(XO<sub>4</sub>)<sub>4</sub> (X = Mo, W).
;
_journal_coeditor_code LY3055
_journal_issue 'Pt 12'
_journal_name_full 'Acta crystallographica. Section C, Structural chemistry'
_journal_page_first 1071
_journal_page_last 1077
_journal_paper_doi 10.1107/S2053229617015674
_journal_volume 73
_journal_year 2017
_chemical_formula_iupac 'K6.68 Ag1.32 Mo4 O16'
_chemical_formula_moiety 'Ag1.32 Mo4 O16, 6.68(K)'
_chemical_formula_sum 'Ag1.32 K6.68 Mo4 O16'
_chemical_formula_weight 1043.34
_chemical_name_systematic
;
Heptapotassium silver tetrakis(tetraoxomolybdate)
;
_space_group_IT_number 186
_space_group_name_Hall 'P 6c -2c'
_space_group_name_H-M_alt 'P 63 m c'
_symmetry_cell_setting hexagonal
_symmetry_space_group_name_Hall 'P 6c -2c'
_symmetry_space_group_name_H-M 'P 63 m c'
_atom_sites_solution_hydrogens other
_atom_sites_solution_primary direct
_atom_sites_solution_secondary difmap
_cell_angle_alpha 90.00
_cell_angle_beta 90.00
_cell_angle_gamma 120.00
_cell_formula_units_Z 2
_cell_length_a 12.4188(2)
_cell_length_b 12.4188(2)
_cell_length_c 7.4338(2)
_cell_measurement_reflns_used 9592
_cell_measurement_temperature 296(2)
_cell_measurement_theta_max 31.535
_cell_measurement_theta_min 3.789
_cell_volume 992.89(3)
_computing_cell_refinement
;
SAINT (Bruker, 2004)
;
_computing_data_collection
;
APEX2 (Bruker, 2004)
;
_computing_data_reduction
;
SAINT (Bruker, 2004)
;
_computing_molecular_graphics
;
DIAMOND (Brandenburg, 2008)
;
_computing_publication_material
;
SHELXL2017 (Sheldrick, 2015)
;
_computing_structure_refinement
;
SHELXL2017 (Sheldrick, 2015)
;
_computing_structure_solution
;
SHELXS97 (Sheldrick, 2008)
;
_diffrn_ambient_temperature 296(2)
_diffrn_detector_area_resol_mean 25
_diffrn_measured_fraction_theta_full 0.987
_diffrn_measured_fraction_theta_max 0.991
_diffrn_measurement_device_type 'Bruker--Nonius X8 APEX CCD area-detector'
_diffrn_measurement_method '\f and \w scans'
_diffrn_radiation_monochromator graphite
_diffrn_radiation_source 'fine-focus sealed tube'
_diffrn_radiation_type 'Mo K\a'
_diffrn_radiation_wavelength 0.71073
_diffrn_reflns_av_R_equivalents 0.0332
_diffrn_reflns_av_sigmaI/netI 0.0194
_diffrn_reflns_limit_h_max 18
_diffrn_reflns_limit_h_min -16
_diffrn_reflns_limit_k_max 11
_diffrn_reflns_limit_k_min -18
_diffrn_reflns_limit_l_max 8
_diffrn_reflns_limit_l_min -10
_diffrn_reflns_number 9592
_diffrn_reflns_theta_full 25.242
_diffrn_reflns_theta_max 31.535
_diffrn_reflns_theta_min 3.789
_diffrn_standards_decay_% 0
_diffrn_standards_number 0
_exptl_absorpt_coefficient_mu 5.199
_exptl_absorpt_correction_T_max 0.455
_exptl_absorpt_correction_T_min 0.356
_exptl_absorpt_correction_type multi-scan
_exptl_absorpt_process_details
;
(SADABS; Bruker, 2004)
;
_exptl_crystal_colour colourless
_exptl_crystal_density_diffrn 3.490
_exptl_crystal_density_method 'not measured'
_exptl_crystal_description fragment
_exptl_crystal_F_000 969.8
_exptl_crystal_size_max 0.250
_exptl_crystal_size_mid 0.200
_exptl_crystal_size_min 0.180
_refine_diff_density_max 1.401
_refine_diff_density_min -1.310
_refine_ls_abs_structure_details
;
Refined as an inversion twin
;
_refine_ls_abs_structure_Flack 0.15(8)
_refine_ls_goodness_of_fit_ref 1.120
_refine_ls_hydrogen_treatment undef
_refine_ls_matrix_type full
_refine_ls_number_parameters 65
_refine_ls_number_reflns 1189
_refine_ls_number_restraints 0
_refine_ls_restrained_S_all 1.120
_refine_ls_R_factor_all 0.0181
_refine_ls_R_factor_gt 0.0179
_refine_ls_shift/su_max 0.000
_refine_ls_shift/su_mean 0.000
_refine_ls_structure_factor_coef Fsqd
_refine_ls_weighting_details 'w=1/[\s^2^(Fo^2^)+2.0336P] where P=(Fo^2^+2Fc^2^)/3'
_refine_ls_weighting_scheme calc
_refine_ls_wR_factor_gt 0.0402
_refine_ls_wR_factor_ref 0.0403
_reflns_number_gt 1178
_reflns_number_total 1189
_reflns_threshold_expression 'I > 2\s(I)'
_cod_data_source_file ly3055sup1.cif
_cod_data_source_block I
_cod_original_cell_volume 992.89(4)
_cod_database_code 2311947
_shelx_space_group_comment
;
The symmetry employed for this shelxl refinement is uniquely defined
by the following loop, which should always be used as a source of
symmetry information in preference to the above space-group names.
They are only intended as comments.
;

loop_
_symmetry_equiv_pos_as_xyz
'x, y, z'
'-y, x-y, z'
'-x+y, -x, z'
'-x, -y, z+1/2'
'y, -x+y, z+1/2'
'x-y, x, z+1/2'
'-y, -x, z'
'-x+y, y, z'
'x, x-y, z'
'y, x, z+1/2'
'x-y, -y, z+1/2'
'-x, -x+y, z+1/2'

loop_
_atom_site_type_symbol
_atom_site_label
_atom_site_fract_x
_atom_site_fract_y
_atom_site_fract_z
_atom_site_U_iso_or_equiv
_atom_site_adp_type
_atom_site_calc_flag
_atom_site_occupancy
Mo Mo1 0.333333 0.666667 0.2815(3) 0.01895(17) Uani d 1
Mo Mo2 0.33981(4) 0.16990(2) 0.1711(3) 0.01329(9) Uani d 1
K K1 0.000000 0.000000 0.000000 0.0188(4) Uani d 1
K K2 0.17108(6) 0.34216(13) 0.1756(4) 0.0251(2) Uani d 1
K K3 0.5161(4) 0.4839(4) 0.3916(8) 0.0254(6) Uani d 0.894(5)
Ag Ag1 0.666667 0.333333 0.3296(3) 0.0274(2) Uani d 1
Ag Ag2 0.5074(12) 0.4926(12) 0.428(4) 0.055(8) Uani d 0.106(5)
O O1 0.333333 0.666667 0.522(2) 0.079(5) Uani d 1
O O2 0.4100(2) 0.5900(2) 0.2003(8) 0.0345(11) Uani d 1
O O3 0.3559(4) 0.2931(4) 0.0376(7) 0.0450(9) Uani d 1
O O4 0.1885(4) 0.0943(2) 0.2621(7) 0.0339(10) Uani d 1
O O5 0.4512(4) 0.22559(18) 0.3471(7) 0.0308(9) Uani d 1

loop_
_atom_site_aniso_label
_atom_site_aniso_U_11
_atom_site_aniso_U_22
_atom_site_aniso_U_33
_atom_site_aniso_U_12
_atom_site_aniso_U_13
_atom_site_aniso_U_23
Mo1 0.0198(2) 0.0198(2) 0.0172(4) 0.00991(11) 0.000 0.000
Mo2 0.01140(16) 0.01374(13) 0.01394(18) 0.00570(8) 0.00047(18) 0.00024(9)
K1 0.0205(5) 0.0205(5) 0.0153(10) 0.0102(3) 0.000 0.000
K2 0.0238(4) 0.0301(6) 0.0237(6) 0.0150(3) 0.0017(3) 0.0034(7)
K3 0.0185(7) 0.0185(7) 0.0383(15) 0.0087(9) -0.0027(5) 0.0027(5)
Ag1 0.0259(2) 0.0259(2) 0.0305(6) 0.01293(12) 0.000 0.000
Ag2 0.037(6) 0.037(6) 0.089(18) 0.018(4) -0.012(5) 0.012(5)
O1 0.080(7) 0.080(7) 0.079(14) 0.040(3) 0.000 0.000
O2 0.0373(19) 0.0373(19) 0.039(3) 0.026(2) 0.0027(10) -0.0027(10)
O3 0.0446(19) 0.045(2) 0.057(2) 0.0306(17) 0.014(2) 0.030(2)
O4 0.0142(17) 0.047(2) 0.030(2) 0.0071(9) 0.0049(17) 0.0024(9)
O5 0.0158(17) 0.046(2) 0.0199(19) 0.0079(9) -0.0025(15) -0.0012(8)

loop_
_atom_type_symbol
_atom_type_description
_atom_type_scat_dispersion_real
_atom_type_scat_dispersion_imag
_atom_type_scat_source
O O 0.0106 0.0060 'International Tables Vol C Tables 4.2.6.8 and 6.1.1.4'
K K 0.2009 0.2494 'International Tables Vol C Tables 4.2.6.8 and 6.1.1.4'
Mo Mo -1.6832 0.6857 'International Tables Vol C Tables 4.2.6.8 and 6.1.1.4'
Ag Ag -0.8971 1.1015 'International Tables Vol C Tables 4.2.6.8 and 6.1.1.4'

loop_
_geom_angle_atom_site_label_1
_geom_angle_atom_site_label_2
_geom_angle_atom_site_label_3
_geom_angle_site_symmetry_1
_geom_angle_site_symmetry_3
_geom_angle
O2 Mo1 O2 . 3_565 108.84(19)
O2 Mo1 O2 . 2_665 108.84(19)
O2 Mo1 O2 3_565 2_665 108.83(19)
O2 Mo1 O1 . . 110.10(19)
O2 Mo1 O1 3_565 . 110.10(19)
O2 Mo1 O1 2_665 . 110.10(19)
O2 Mo1 Ag1 . 4_664 69.90(19)
O2 Mo1 Ag1 3_565 4_664 69.90(19)
O2 Mo1 Ag1 2_665 4_664 69.90(19)
O1 Mo1 Ag1 . 4_664 180.0
O2 Mo1 K2 . 3_565 147.2(2)
O2 Mo1 K2 3_565 3_565 57.746(17)
O2 Mo1 K2 2_665 3_565 57.746(18)
O1 Mo1 K2 . 3_565 102.71(5)
Ag1 Mo1 K2 4_664 3_565 77.29(5)
O2 Mo1 K2 . 2_665 57.747(18)
O2 Mo1 K2 3_565 2_665 147.2(2)
O2 Mo1 K2 2_665 2_665 57.749(18)
O1 Mo1 K2 . 2_665 102.71(5)
Ag1 Mo1 K2 4_664 2_665 77.29(5)
K2 Mo1 K2 3_565 2_665 115.30(4)
O2 Mo1 K2 . . 57.747(18)
O2 Mo1 K2 3_565 . 57.749(18)
O2 Mo1 K2 2_665 . 147.2(2)
O1 Mo1 K2 . . 102.71(5)
Ag1 Mo1 K2 4_664 . 77.29(5)
K2 Mo1 K2 3_565 . 115.30(4)
K2 Mo1 K2 2_665 . 115.30(4)
O2 Mo1 Ag2 . 2_665 123.16(10)
O2 Mo1 Ag2 3_565 2_665 123.16(9)
O2 Mo1 Ag2 2_665 2_665 36.4(4)
O1 Mo1 Ag2 . 2_665 73.7(4)
Ag1 Mo1 Ag2 4_664 2_665 106.3(4)
K2 Mo1 Ag2 3_565 2_665 66.01(14)
K2 Mo1 Ag2 2_665 2_665 66.01(15)
K2 Mo1 Ag2 . 2_665 176.4(4)
O2 Mo1 Ag2 . 3_565 123.16(10)
O2 Mo1 Ag2 3_565 3_565 36.4(4)
O2 Mo1 Ag2 2_665 3_565 123.16(10)
O1 Mo1 Ag2 . 3_565 73.7(4)
Ag1 Mo1 Ag2 4_664 3_565 106.3(4)
K2 Mo1 Ag2 3_565 3_565 66.01(15)
K2 Mo1 Ag2 2_665 3_565 176.4(4)
K2 Mo1 Ag2 . 3_565 66.01(15)
Ag2 Mo1 Ag2 2_665 3_565 112.5(3)
O2 Mo1 Ag2 . . 36.4(4)
O2 Mo1 Ag2 3_565 . 123.16(10)
O2 Mo1 Ag2 2_665 . 123.16(10)
O1 Mo1 Ag2 . . 73.7(4)
Ag1 Mo1 Ag2 4_664 . 106.3(4)
K2 Mo1 Ag2 3_565 . 176.4(4)
K2 Mo1 Ag2 2_665 . 66.01(15)
K2 Mo1 Ag2 . . 66.01(14)
Ag2 Mo1 Ag2 2_665 . 112.5(3)
Ag2 Mo1 Ag2 3_565 . 112.5(3)
O2 Mo1 K3 . 2_665 121.99(3)
O2 Mo1 K3 3_565 2_665 121.99(3)
O2 Mo1 K3 2_665 2_665 31.9(2)
O1 Mo1 K3 . 2_665 78.24(9)
Ag1 Mo1 K3 4_664 2_665 101.76(9)
K2 Mo1 K3 3_565 2_665 64.36(3)
K2 Mo1 K3 2_665 2_665 64.36(3)
K2 Mo1 K3 . 2_665 179.05(11)
Ag2 Mo1 K3 2_665 2_665 4.5(4)
Ag2 Mo1 K3 3_565 2_665 114.38(12)
Ag2 Mo1 K3 . 2_665 114.38(12)
O3 Mo2 O3 9 . 109.7(3)
O3 Mo2 O4 9 . 108.00(14)
O3 Mo2 O4 . . 108.00(14)
O3 Mo2 O5 9 . 110.59(17)
O3 Mo2 O5 . . 110.59(17)
O4 Mo2 O5 . . 109.9(2)
O3 Mo2 K2 9 3 48.97(14)
O3 Mo2 K2 . 3 139.87(17)
O4 Mo2 K2 . 3 62.59(5)
O5 Mo2 K2 . 3 109.11(7)
O3 Mo2 K2 9 . 139.87(17)
O3 Mo2 K2 . . 48.97(14)
O4 Mo2 K2 . . 62.59(5)
O5 Mo2 K2 . . 109.11(7)
K2 Mo2 K2 3 . 120.68(4)
O3 Mo2 K2 9 5_554 55.40(17)
O3 Mo2 K2 . 5_554 55.40(17)
O4 Mo2 K2 . 5_554 112.99(17)
O5 Mo2 K2 . 5_554 137.14(15)
K2 Mo2 K2 3 5_554 90.72(5)
K2 Mo2 K2 . 5_554 90.72(5)
O3 Mo2 Ag1 9 . 94.97(14)
O3 Mo2 Ag1 . . 94.97(14)
O4 Mo2 Ag1 . . 138.87(17)
O5 Mo2 Ag1 . . 29.00(15)
K2 Mo2 Ag1 3 . 117.79(2)
K2 Mo2 Ag1 . . 117.79(2)
K2 Mo2 Ag1 5_554 . 108.14(3)
O3 Mo2 K2 9 5 124.50(17)
O3 Mo2 K2 . 5 124.50(17)
O4 Mo2 K2 . 5 67.79(17)
O5 Mo2 K2 . 5 42.08(15)
K2 Mo2 K2 3 5 89.67(5)
K2 Mo2 K2 . 5 89.67(5)
K2 Mo2 K2 5_554 5 179.22(5)
Ag1 Mo2 K2 . 5 71.08(3)
O3 Mo2 K3 9 2_655 65.7(2)
O3 Mo2 K3 . 2_655 143.81(15)
O4 Mo2 K3 . 2_655 107.34(14)
O5 Mo2 K3 . 2_655 48.56(11)
K2 Mo2 K3 3 2_655 66.27(11)
K2 Mo2 K3 . 2_655 153.30(11)
K2 Mo2 K3 5_554 2_655 115.61(9)
Ag1 Mo2 K3 . 2_655 51.94(10)
K2 Mo2 K3 5 2_655 63.95(9)
O3 Mo2 K3 9 . 143.81(15)
O3 Mo2 K3 . . 65.7(2)
O4 Mo2 K3 . . 107.34(14)
O5 Mo2 K3 . . 48.56(11)
K2 Mo2 K3 3 . 153.30(11)
K2 Mo2 K3 . . 66.27(11)
K2 Mo2 K3 5_554 . 115.61(9)
Ag1 Mo2 K3 . . 51.94(11)
K2 Mo2 K3 5 . 63.95(9)
K3 Mo2 K3 2_655 . 96.4(2)
O3 Mo2 K1 9 . 84.65(14)
O3 Mo2 K1 . . 84.65(14)
O4 Mo2 K1 . . 41.78(17)
O5 Mo2 K1 . . 151.66(15)
K2 Mo2 K1 3 . 62.34(2)
K2 Mo2 K1 . . 62.34(2)
K2 Mo2 K1 5_554 . 71.21(4)
Ag1 Mo2 K1 . . 179.35(3)
K2 Mo2 K1 5 . 109.57(4)
K3 Mo2 K1 2_655 . 128.27(11)
K3 Mo2 K1 . . 128.27(11)
O4 K1 O4 4_554 6_554 81.50(16)
O4 K1 O4 4_554 5_554 81.50(16)
O4 K1 O4 6_554 5_554 81.50(16)
O4 K1 O4 4_554 3 100.58(9)
O4 K1 O4 6_554 3 177.23(17)
O4 K1 O4 5_554 3 100.58(9)
O4 K1 O4 4_554 . 177.23(17)
O4 K1 O4 6_554 . 100.58(9)
O4 K1 O4 5_554 . 100.58(9)
O4 K1 O4 3 . 77.28(15)
O4 K1 O4 4_554 2 100.58(9)
O4 K1 O4 6_554 2 100.58(9)
O4 K1 O4 5_554 2 177.23(17)
O4 K1 O4 3 2 77.28(15)
O4 K1 O4 . 2 77.28(15)
O4 K1 K1 4_554 4_554 48.91(11)
O4 K1 K1 6_554 4_554 48.91(11)
O4 K1 K1 5_554 4_554 48.91(11)
O4 K1 K1 3 4_554 133.86(10)
O4 K1 K1 . 4_554 133.86(10)
O4 K1 K1 2 4_554 133.86(10)
O4 K1 K1 4_554 4 131.09(11)
O4 K1 K1 6_554 4 131.09(11)
O4 K1 K1 5_554 4 131.09(11)
O4 K1 K1 3 4 46.14(10)
O4 K1 K1 . 4 46.14(10)
O4 K1 K1 2 4 46.14(10)
K1 K1 K1 4_554 4 180.0
O4 K1 Mo2 4_554 3 81.95(6)
O4 K1 Mo2 6_554 3 158.10(12)
O4 K1 Mo2 5_554 3 81.96(6)
O4 K1 Mo2 3 3 24.67(9)
O4 K1 Mo2 . 3 96.48(6)
O4 K1 Mo2 2 3 96.48(6)
K1 K1 Mo2 4_554 3 109.19(3)
K1 K1 Mo2 4 3 70.81(3)
O4 K1 Mo2 4_554 . 158.10(12)
O4 K1 Mo2 6_554 . 81.95(6)
O4 K1 Mo2 5_554 . 81.95(6)
O4 K1 Mo2 3 . 96.48(6)
O4 K1 Mo2 . . 24.67(9)
O4 K1 Mo2 2 . 96.48(6)
K1 K1 Mo2 4_554 . 109.19(3)
K1 K1 Mo2 4 . 70.81(3)
Mo2 K1 Mo2 3 . 109.76(3)
O4 K1 Mo2 4_554 2 81.96(6)
O4 K1 Mo2 6_554 2 81.96(6)
O4 K1 Mo2 5_554 2 158.10(12)
O4 K1 Mo2 3 2 96.47(6)
O4 K1 Mo2 . 2 96.48(6)
O4 K1 Mo2 2 2 24.67(9)
K1 K1 Mo2 4_554 2 109.19(3)
K1 K1 Mo2 4 2 70.81(3)
Mo2 K1 Mo2 3 2 109.75(3)
Mo2 K1 Mo2 . 2 109.76(3)
O4 K1 K2 4_554 . 125.09(3)
O4 K1 K2 6_554 . 60.62(11)
O4 K1 K2 5_554 . 125.09(3)
O4 K1 K2 3 . 116.61(11)
O4 K1 K2 . . 55.15(3)
O4 K1 K2 2 . 55.15(3)
K1 K1 K2 4_554 . 109.53(4)
K1 K1 K2 4 . 70.47(4)
Mo2 K1 K2 3 . 141.28(6)
Mo2 K1 K2 . . 56.295(12)
Mo2 K1 K2 2 . 56.295(12)
O4 K1 K2 4_554 2 60.62(11)
O4 K1 K2 6_554 2 125.09(3)
O4 K1 K2 5_554 2 125.09(3)
O4 K1 K2 3 2 55.15(3)
O4 K1 K2 . 2 116.61(11)
O4 K1 K2 2 2 55.15(3)
K1 K1 K2 4_554 2 109.53(4)
K1 K1 K2 4 2 70.47(4)
Mo2 K1 K2 3 2 56.294(12)
Mo2 K1 K2 . 2 141.28(6)
Mo2 K1 K2 2 2 56.295(12)
K2 K1 K2 . 2 109.41(4)
O4 K1 K2 4_554 3 125.09(3)
O4 K1 K2 6_554 3 125.09(3)
O4 K1 K2 5_554 3 60.62(11)
O4 K1 K2 3 3 55.15(3)
O4 K1 K2 . 3 55.15(3)
O4 K1 K2 2 3 116.61(11)
K1 K1 K2 4_554 3 109.53(4)
K1 K1 K2 4 3 70.47(4)
Mo2 K1 K2 3 3 56.295(12)
Mo2 K1 K2 . 3 56.295(12)
Mo2 K1 K2 2 3 141.29(6)
K2 K1 K2 . 3 109.41(4)
K2 K1 K2 2 3 109.41(4)
O4 K1 K2 4_554 4_554 47.51(3)
O4 K1 K2 6_554 4_554 105.67(12)
O4 K1 K2 5_554 4_554 47.51(3)
O4 K1 K2 3 4_554 77.10(10)
O4 K1 K2 . 4_554 132.95(2)
O4 K1 K2 2 4_554 132.95(2)
K1 K1 K2 4_554 4_554 56.76(4)
K1 K1 K2 4 4_554 123.24(4)
Mo2 K1 K2 3 4_554 52.42(3)
Mo2 K1 K2 . 4_554 125.107(14)
Mo2 K1 K2 2 4_554 125.107(14)
K2 K1 K2 . 4_554 166.29(8)
K2 K1 K2 2 4_554 77.824(15)
K2 K1 K2 3 4_554 77.825(15)
O4 K1 K2 4_554 6_554 47.51(3)
O4 K1 K2 6_554 6_554 47.51(3)
O4 K1 K2 5_554 6_554 105.68(12)
O4 K1 K2 3 6_554 132.95(2)
O4 K1 K2 . 6_554 132.95(2)
O4 K1 K2 2 6_554 77.10(10)
K1 K1 K2 4_554 6_554 56.76(4)
K1 K1 K2 4 6_554 123.24(4)
Mo2 K1 K2 3 6_554 125.106(14)
Mo2 K1 K2 . 6_554 125.107(14)
Mo2 K1 K2 2 6_554 52.42(3)
K2 K1 K2 . 6_554 77.824(15)
K2 K1 K2 2 6_554 77.824(15)
K2 K1 K2 3 6_554 166.29(8)
K2 K1 K2 4_554 6_554 92.83(5)
O4 K1 K2 4_554 5_554 105.67(12)
O4 K1 K2 6_554 5_554 47.51(3)
O4 K1 K2 5_554 5_554 47.51(3)
O4 K1 K2 3 5_554 132.95(2)
O4 K1 K2 . 5_554 77.10(10)
O4 K1 K2 2 5_554 132.95(2)
K1 K1 K2 4_554 5_554 56.76(4)
K1 K1 K2 4 5_554 123.24(4)
Mo2 K1 K2 3 5_554 125.107(14)
Mo2 K1 K2 . 5_554 52.42(3)
Mo2 K1 K2 2 5_554 125.107(14)
K2 K1 K2 . 5_554 77.824(15)
K2 K1 K2 2 5_554 166.29(8)
K2 K1 K2 3 5_554 77.824(15)
K2 K1 K2 4_554 5_554 92.83(5)
K2 K1 K2 6_554 5_554 92.83(5)
O5 K2 O3 6_554 8 75.82(11)
O5 K2 O3 6_554 . 75.82(11)
O3 K2 O3 8 . 132.1(2)
O5 K2 O2 6_554 . 70.96(14)
O3 K2 O2 8 . 128.03(13)
O3 K2 O2 . . 75.75(12)
O5 K2 O2 6_554 3_565 70.96(14)
O3 K2 O2 8 3_565 75.75(12)
O3 K2 O2 . 3_565 128.03(13)
O2 K2 O2 . 3_565 56.29(18)
O5 K2 O3 6_554 10 140.73(10)
O3 K2 O3 8 10 139.09(16)
O3 K2 O3 . 10 84.18(9)
O2 K2 O3 . 10 71.51(13)
O2 K2 O3 3_565 10 97.20(14)
O5 K2 O3 6_554 6 140.73(10)
O3 K2 O3 8 6 84.18(9)
O3 K2 O3 . 6 139.09(16)
O2 K2 O3 . 6 97.20(14)
O2 K2 O3 3_565 6 71.51(13)
O3 K2 O3 10 6 55.93(14)
O5 K2 O4 6_554 . 122.17(14)
O3 K2 O4 8 . 114.36(12)
O3 K2 O4 . . 55.02(10)
O2 K2 O4 . . 116.99(12)
O2 K2 O4 3_565 . 164.27(17)
O3 K2 O4 10 . 67.20(12)
O3 K2 O4 6 . 96.78(13)
O5 K2 O4 6_554 2 122.17(14)
O3 K2 O4 8 2 55.01(10)
O3 K2 O4 . 2 114.36(12)
O2 K2 O4 . 2 164.27(17)
O2 K2 O4 3_565 2 116.99(12)
O3 K2 O4 10 2 96.79(13)
O3 K2 O4 6 2 67.20(12)
O4 K2 O4 . 2 65.27(15)
O5 K2 O4 6_554 6_554 53.91(12)
O3 K2 O4 8 6_554 66.07(12)
O3 K2 O4 . 6_554 66.07(12)
O2 K2 O4 . 6_554 118.02(15)
O2 K2 O4 3_565 6_554 118.02(15)
O3 K2 O4 10 6_554 143.10(8)
O3 K2 O4 6 6_554 143.10(8)
O4 K2 O4 . 6_554 77.67(10)
O4 K2 O4 2 6_554 77.67(10)
O5 K2 Mo1 6_554 . 77.06(10)
O3 K2 Mo1 8 . 105.08(9)
O3 K2 Mo1 . . 105.08(9)
O2 K2 Mo1 . . 29.37(9)
O2 K2 Mo1 3_565 . 29.37(9)
O3 K2 Mo1 10 . 76.04(9)
O3 K2 Mo1 6 . 76.04(9)
O4 K2 Mo1 . . 139.03(10)
O4 K2 Mo1 2 . 139.03(10)
O4 K2 Mo1 6_554 . 130.97(11)
O5 K2 Mo2 6_554 . 102.14(7)
O3 K2 Mo2 8 . 133.78(11)
O3 K2 Mo2 . . 27.66(7)
O2 K2 Mo2 . . 92.17(9)
O2 K2 Mo2 3_565 . 148.43(9)
O3 K2 Mo2 10 . 68.15(7)
O3 K2 Mo2 6 . 115.92(10)
O4 K2 Mo2 . . 28.71(7)
O4 K2 Mo2 2 . 93.08(8)
O4 K2 Mo2 6_554 . 75.68(5)
Mo1 K2 Mo2 . . 119.66(3)
O5 K2 Mo2 6_554 2 102.14(7)
O3 K2 Mo2 8 2 27.66(7)
O3 K2 Mo2 . 2 133.78(11)
O2 K2 Mo2 . 2 148.43(9)
O2 K2 Mo2 3_565 2 92.17(9)
O3 K2 Mo2 10 2 115.92(10)
O3 K2 Mo2 6 2 68.15(7)
O4 K2 Mo2 . 2 93.08(8)
O4 K2 Mo2 2 2 28.71(7)
O4 K2 Mo2 6_554 2 75.69(5)
Mo1 K2 Mo2 . 2 119.65(3)
Mo2 K2 Mo2 . 2 119.31(4)
O5 K2 Mo2 6_554 6 154.75(10)
O3 K2 Mo2 8 6 111.07(11)
O3 K2 Mo2 . 6 111.07(11)
O2 K2 Mo2 . 6 86.88(13)
O2 K2 Mo2 3_565 6 86.88(12)
O3 K2 Mo2 10 6 28.17(7)
O3 K2 Mo2 6 6 28.17(7)
O4 K2 Mo2 . 6 78.27(11)
O4 K2 Mo2 2 6 78.27(11)
O4 K2 Mo2 6_554 6 151.34(9)
Mo1 K2 Mo2 . 6 77.68(6)
Mo2 K2 Mo2 . 6 90.32(5)
Mo2 K2 Mo2 2 6 90.33(5)
O5 K2 Mo2 6_554 6_554 26.03(9)
O3 K2 Mo2 8 6_554 68.78(11)
O3 K2 Mo2 . 6_554 68.77(11)
O2 K2 Mo2 . 6_554 93.81(13)
O2 K2 Mo2 3_565 6_554 93.81(13)
O3 K2 Mo2 10 6_554 151.91(7)
O3 K2 Mo2 6 6_554 151.91(7)
O4 K2 Mo2 . 6_554 101.07(10)
O4 K2 Mo2 2 6_554 101.07(10)
O4 K2 Mo2 6_554 6_554 27.87(7)
Mo1 K2 Mo2 . 6_554 103.10(6)
Mo2 K2 Mo2 . 6_554 89.28(5)
Mo2 K2 Mo2 2 6_554 89.28(5)
Mo2 K2 Mo2 6 6_554 179.22(5)
O5 K2 K1 6_554 . 96.12(11)
O3 K2 K1 8 . 72.82(10)
O3 K2 K1 . . 72.82(10)
O2 K2 K1 . . 148.14(10)
O2 K2 K1 3_565 . 148.14(10)
O3 K2 K1 10 . 109.90(8)
O3 K2 K1 6 . 109.90(8)
O4 K2 K1 . . 45.13(9)
O4 K2 K1 2 . 45.13(9)
O4 K2 K1 6_554 . 42.21(8)
Mo1 K2 K1 . . 173.18(9)
Mo2 K2 K1 . . 61.37(2)
Mo2 K2 K1 2 . 61.37(2)
Mo2 K2 K1 6 . 109.13(5)
Mo2 K2 K1 6_554 . 70.08(5)
O5 K2 Ag2 6_554 4_664 51.7(4)
O3 K2 Ag2 8 4_664 127.4(4)
O3 K2 Ag2 . 4_664 38.9(3)
O2 K2 Ag2 . 4_664 43.3(3)
O2 K2 Ag2 3_565 4_664 89.2(3)
O3 K2 Ag2 10 4_664 92.1(4)
O3 K2 Ag2 6 4_664 138.3(3)
O4 K2 Ag2 . 4_664 93.2(4)
O4 K2 Ag2 2 4_664 150.8(3)
O4 K2 Ag2 6_554 4_664 78.6(3)
Mo1 K2 Ag2 . 4_664 70.2(3)
Mo2 K2 Ag2 . 4_664 64.6(3)
Mo2 K2 Ag2 2 4_664 151.5(4)
Mo2 K2 Ag2 6 4_664 118.2(3)
Mo2 K2 Ag2 6_554 4_664 62.2(3)
K1 K2 Ag2 . 4_664 105.7(3)
O5 K2 Ag2 6_554 6_554 51.7(4)
O3 K2 Ag2 8 6_554 38.9(3)
O3 K2 Ag2 . 6_554 127.4(4)
O2 K2 Ag2 . 6_554 89.2(3)
O2 K2 Ag2 3_565 6_554 43.3(3)
O3 K2 Ag2 10 6_554 138.3(3)
O3 K2 Ag2 6 6_554 92.1(4)
O4 K2 Ag2 . 6_554 150.8(3)
O4 K2 Ag2 2 6_554 93.2(4)
O4 K2 Ag2 6_554 6_554 78.6(3)
Mo1 K2 Ag2 . 6_554 70.2(3)
Mo2 K2 Ag2 . 6_554 151.5(3)
Mo2 K2 Ag2 2 6_554 64.6(3)
Mo2 K2 Ag2 6 6_554 118.2(3)
Mo2 K2 Ag2 6_554 6_554 62.2(3)
K1 K2 Ag2 . 6_554 105.7(3)
Ag2 K2 Ag2 4_664 6_554 98.5(7)
O5 K2 K3 6_554 4_664 47.00(10)
O3 K2 K3 8 4_664 122.69(16)
O3 K2 K3 . 4_664 41.52(12)
O2 K2 K3 . 4_664 44.43(13)
O2 K2 K3 3_565 4_664 87.19(15)
O3 K2 K3 10 4_664 96.59(11)
O3 K2 K3 6 4_664 140.89(11)
O4 K2 K3 . 4_664 96.30(13)
O4 K2 K3 2 4_664 150.47(13)
O4 K2 K3 6_554 4_664 75.83(10)
Mo1 K2 K3 . 4_664 70.00(9)
Mo2 K2 K3 . 4_664 67.93(10)
Mo2 K2 K3 2 4_664 147.26(12)
Mo2 K2 K3 6 4_664 122.27(9)
Mo2 K2 K3 6_554 4_664 58.16(9)
K1 K2 K3 . 4_664 105.42(9)
Ag2 K2 K3 4_664 4_664 4.7(4)
Ag2 K2 K3 6_554 4_664 94.1(3)
O5 K2 K3 6_554 6_554 47.00(10)
O3 K2 K3 8 6_554 41.52(12)
O3 K2 K3 . 6_554 122.69(16)
O2 K2 K3 . 6_554 87.19(15)
O2 K2 K3 3_565 6_554 44.43(13)
O3 K2 K3 10 6_554 140.89(11)
O3 K2 K3 6 6_554 96.59(11)
O4 K2 K3 . 6_554 150.47(13)
O4 K2 K3 2 6_554 96.30(13)
O4 K2 K3 6_554 6_554 75.83(10)
Mo1 K2 K3 . 6_554 70.00(9)
Mo2 K2 K3 . 6_554 147.26(12)
Mo2 K2 K3 2 6_554 67.93(10)
Mo2 K2 K3 6 6_554 122.28(9)
Mo2 K2 K3 6_554 6_554 58.16(9)
K1 K2 K3 . 6_554 105.42(9)
Ag2 K2 K3 4_664 6_554 94.1(3)
Ag2 K2 K3 6_554 6_554 4.7(4)
K3 K2 K3 4_664 6_554 89.7(2)
O3 K3 O3 4_665 10 111.3(3)
O3 K3 O2 4_665 . 83.6(2)
O3 K3 O2 10 . 83.6(2)
O3 K3 O2 4_665 4_665 83.23(19)
O3 K3 O2 10 4_665 83.23(19)
O2 K3 O2 . 4_665 156.6(3)
O3 K3 O5 4_665 . 153.2(3)
O3 K3 O5 10 . 75.74(13)
O2 K3 O5 . . 123.13(19)
O2 K3 O5 4_665 . 71.74(19)
O3 K3 O5 4_665 3_665 75.74(13)
O3 K3 O5 10 3_665 153.2(3)
O2 K3 O5 . 3_665 123.13(19)
O2 K3 O5 4_665 3_665 71.74(19)
O5 K3 O5 . 3_665 87.3(2)
O3 K3 Ag1 4_665 . 116.16(18)
O3 K3 Ag1 10 . 116.16(18)
O2 K3 Ag1 . . 140.0(3)
O2 K3 Ag1 4_665 . 63.41(19)
O5 K3 Ag1 . . 43.64(12)
O5 K3 Ag1 3_665 . 43.64(12)
O3 K3 O3 4_665 7_665 80.09(13)
O3 K3 O3 10 7_665 151.2(3)
O2 K3 O3 . 7_665 71.07(16)
O2 K3 O3 4_665 7_665 125.2(2)
O5 K3 O3 . 7_665 106.4(2)
O5 K3 O3 3_665 7_665 53.59(13)
Ag1 K3 O3 . 7_665 78.31(14)
O3 K3 O3 4_665 . 151.2(3)
O3 K3 O3 10 . 80.10(13)
O2 K3 O3 . . 71.07(16)
O2 K3 O3 4_665 . 125.2(2)
O5 K3 O3 . . 53.59(13)
O5 K3 O3 3_665 . 106.4(2)
Ag1 K3 O3 . . 78.31(14)
O3 K3 O3 7_665 . 78.83(18)
O3 K3 Ag2 4_665 4_664 110.52(17)
O3 K3 Ag2 10 4_664 110.52(17)
O2 K3 Ag2 . 4_664 49.7(4)
O2 K3 Ag2 4_665 4_664 153.7(3)
O5 K3 Ag2 . 4_664 89.5(3)
O5 K3 Ag2 3_665 4_664 89.5(3)
Ag1 K3 Ag2 . 4_664 90.2(4)
O3 K3 Ag2 7_665 4_664 41.87(18)
O3 K3 Ag2 . 4_664 41.87(18)
O3 K3 Mo2 4_665 3_665 70.32(10)
O3 K3 Mo2 10 3_665 178.3(2)
O2 K3 Mo2 . 3_665 95.94(15)
O2 K3 Mo2 4_665 3_665 97.72(16)
O5 K3 Mo2 . 3_665 103.2(2)
O5 K3 Mo2 3_665 3_665 27.20(9)
Ag1 K3 Mo2 . 3_665 63.19(10)
O3 K3 Mo2 7_665 3_665 27.67(6)
O3 K3 Mo2 . 3_665 98.17(16)
Ag2 K3 Mo2 4_664 3_665 68.0(2)
O3 K3 Mo2 4_665 . 178.3(2)
O3 K3 Mo2 10 . 70.32(10)
O2 K3 Mo2 . . 95.94(15)
O2 K3 Mo2 4_665 . 97.72(16)
O5 K3 Mo2 . . 27.20(9)
O5 K3 Mo2 3_665 . 103.1(2)
Ag1 K3 Mo2 . . 63.18(10)
O3 K3 Mo2 7_665 . 98.17(16)
O3 K3 Mo2 . . 27.67(6)
Ag2 K3 Mo2 4_664 . 68.0(2)
Mo2 K3 Mo2 3_665 . 108.07(16)
O3 K3 K3 4_665 4_665 61.64(18)
O3 K3 K3 10 4_665 61.64(18)
O2 K3 K3 . 4_665 111.4(3)
O2 K3 K3 4_665 4_665 45.26(17)
O5 K3 K3 . 4_665 104.1(2)
O5 K3 K3 3_665 4_665 104.1(2)
Ag1 K3 K3 . 4_665 108.7(3)
O3 K3 K3 7_665 4_665 140.46(10)
O3 K3 K3 . 4_665 140.46(10)
Ag2 K3 K3 4_664 4_665 161.09(17)
Mo2 K3 K3 3_665 4_665 120.04(12)
Mo2 K3 K3 . 4_665 120.04(12)
O3 K3 K3 4_665 4_664 109.5(2)
O3 K3 K3 10 4_664 109.5(2)
O2 K3 K3 . 4_664 47.5(2)
O2 K3 K3 4_665 4_664 155.9(4)
O5 K3 K3 . 4_664 91.1(2)
O5 K3 K3 3_665 4_664 91.1(2)
Ag1 K3 K3 . 4_664 92.5(2)
O3 K3 K3 7_665 4_664 42.60(9)
O3 K3 K3 . 4_664 42.60(9)
Ag2 K3 K3 4_664 4_664 2.2(5)
Mo2 K3 K3 3_665 4_664 69.13(11)
Mo2 K3 K3 . 4_664 69.13(11)
K3 K3 K3 4_665 4_664 158.9(5)
O3 K3 K2 4_665 4_665 45.56(11)
O3 K3 K2 10 4_665 123.7(2)
O2 K3 K2 . 4_665 126.82(12)
O2 K3 K2 4_665 4_665 49.45(8)
O5 K3 K2 . 4_665 108.4(2)
O5 K3 K2 3_665 4_665 42.92(12)
Ag1 K3 K2 . 4_665 72.73(12)
O3 K3 K2 7_665 4_665 83.60(9)
O3 K3 K2 . 4_665 148.6(2)
Ag2 K3 K2 4_664 4_665 125.42(16)
Mo2 K3 K2 3_665 4_665 57.89(6)
Mo2 K3 K2 . 4_665 134.3(2)
K3 K3 K2 4_665 4_665 63.07(11)
K3 K3 K2 4_664 4_665 126.20(11)
O3 K3 K2 4_665 5 123.7(2)
O3 K3 K2 10 5 45.56(11)
O2 K3 K2 . 5 126.82(12)
O2 K3 K2 4_665 5 49.45(8)
O5 K3 K2 . 5 42.92(12)
O5 K3 K2 3_665 5 108.4(2)
Ag1 K3 K2 . 5 72.73(12)
O3 K3 K2 7_665 5 148.6(2)
O3 K3 K2 . 5 83.60(9)
Ag2 K3 K2 4_664 5 125.42(16)
Mo2 K3 K2 3_665 5 134.3(2)
Mo2 K3 K2 . 5 57.89(6)
K3 K3 K2 4_665 5 63.07(11)
K3 K3 K2 4_664 5 126.20(11)
K2 K3 K2 4_665 5 98.90(16)
O3 K3 Mo1 4_665 . 72.85(18)
O3 K3 Mo1 10 . 72.85(18)
O2 K3 Mo1 . . 20.18(13)
O2 K3 Mo1 4_665 . 136.4(2)
O5 K3 Mo1 . . 132.59(14)
O5 K3 Mo1 3_665 . 132.59(14)
Ag1 K3 Mo1 . . 160.15(19)
O3 K3 Mo1 7_665 . 86.41(15)
O3 K3 Mo1 . . 86.41(15)
Ag2 K3 Mo1 4_664 . 69.9(3)
Mo2 K3 Mo1 3_665 . 107.25(13)
Mo2 K3 Mo1 . . 107.25(13)
K3 K3 Mo1 4_665 . 91.2(3)
K3 K3 Mo1 4_664 . 67.7(2)
K2 K3 Mo1 4_665 . 118.41(12)
K2 K3 Mo1 5 . 118.41(12)
O3 K3 Ag2 4_665 4_665 62.8(2)
O3 K3 Ag2 10 4_665 62.8(2)
O2 K3 Ag2 . 4_665 114.7(3)
O2 K3 Ag2 4_665 4_665 41.9(4)
O5 K3 Ag2 . 4_665 101.7(2)
O5 K3 Ag2 3_665 4_665 101.7(2)
Ag1 K3 Ag2 . 4_665 105.3(3)
O3 K3 Ag2 7_665 4_665 140.59(9)
O3 K3 Ag2 . 4_665 140.59(9)
Ag2 K3 Ag2 4_664 4_665 164.4(6)
Mo2 K3 Ag2 3_665 4_665 118.80(13)
Mo2 K3 Ag2 . 4_665 118.80(13)
K3 K3 Ag2 4_665 4_665 3.4(5)
K3 K3 Ag2 4_664 4_665 162.22(15)
K2 K3 Ag2 4_665 4_665 61.35(19)
K2 K3 Ag2 5 4_665 61.35(19)
Mo1 K3 Ag2 . 4_665 94.5(3)
O3 K3 K2 4_665 2_665 48.70(15)
O3 K3 K2 10 2_665 124.7(3)
O2 K3 K2 . 2_665 48.24(8)
O2 K3 K2 4_665 2_665 129.16(10)
O5 K3 K2 . 2_665 148.6(2)
O5 K3 K2 3_665 2_665 80.01(10)
Ag1 K3 K2 . 2_665 118.51(12)
O3 K3 K2 7_665 2_665 43.60(9)
O3 K3 K2 . 2_665 102.76(17)
Ag2 K3 K2 4_664 2_665 62.01(19)
Mo2 K3 K2 3_665 2_665 55.76(5)
Mo2 K3 K2 . 2_665 129.94(17)
K3 K3 K2 4_665 2_665 106.9(2)
K3 K3 K2 4_664 2_665 60.83(14)
K2 K3 K2 4_665 2_665 81.17(4)
K2 K3 K2 5 2_665 167.8(2)
Mo1 K3 K2 . 2_665 52.58(9)
Ag2 K3 K2 4_665 2_665 108.94(16)
O3 K3 K2 4_665 . 124.7(3)
O3 K3 K2 10 . 48.70(15)
O2 K3 K2 . . 48.24(8)
O2 K3 K2 4_665 . 129.16(10)
O5 K3 K2 . . 80.01(10)
O5 K3 K2 3_665 . 148.6(2)
Ag1 K3 K2 . . 118.51(12)
O3 K3 K2 7_665 . 102.76(17)
O3 K3 K2 . . 43.60(9)
Ag2 K3 K2 4_664 . 62.01(19)
Mo2 K3 K2 3_665 . 129.94(17)
Mo2 K3 K2 . . 55.76(5)
K3 K3 K2 4_665 . 106.9(2)
K3 K3 K2 4_664 . 60.83(14)
K2 K3 K2 4_665 . 167.8(2)
K2 K3 K2 5 . 81.17(4)
Mo1 K3 K2 . . 52.58(9)
Ag2 K3 K2 4_665 . 108.94(16)
K2 K3 K2 2_665 . 96.18(16)
O1 Ag1 O5 4_664 . 93.21(12)
O1 Ag1 O5 4_664 2_655 93.21(12)
O5 Ag1 O5 . 2_655 119.69(2)
O1 Ag1 O5 4_664 3_665 93.21(12)
O5 Ag1 O5 . 3_665 119.69(2)
O5 Ag1 O5 2_655 3_665 119.69(2)
O1 Ag1 O2 4_664 4_665 149.08(8)
O5 Ag1 O2 . 4_665 72.27(11)
O5 Ag1 O2 2_655 4_665 117.70(15)
O5 Ag1 O2 3_665 4_665 72.27(11)
O1 Ag1 O2 4_664 6_655 149.09(9)
O5 Ag1 O2 . 6_655 117.71(15)
O5 Ag1 O2 2_655 6_655 72.27(11)
O5 Ag1 O2 3_665 6_655 72.27(11)
O2 Ag1 O2 4_665 6_655 52.84(14)
O1 Ag1 O2 4_664 5 149.09(9)
O5 Ag1 O2 . 5 72.27(11)
O5 Ag1 O2 2_655 5 72.27(11)
O5 Ag1 O2 3_665 5 117.70(15)
O2 Ag1 O2 4_665 5 52.84(14)
O2 Ag1 O2 6_655 5 52.84(14)
O1 Ag1 K3 4_664 . 98.09(11)
O5 Ag1 K3 . . 59.859(16)
O5 Ag1 K3 2_655 . 168.69(17)
O5 Ag1 K3 3_665 . 59.859(16)
O2 Ag1 K3 4_665 . 50.99(14)
O2 Ag1 K3 6_655 . 97.67(11)
O2 Ag1 K3 5 . 97.67(11)
O1 Ag1 K3 4_664 3_665 98.10(11)
O5 Ag1 K3 . 3_665 168.69(17)
O5 Ag1 K3 2_655 3_665 59.859(16)
O5 Ag1 K3 3_665 3_665 59.859(16)
O2 Ag1 K3 4_665 3_665 97.67(11)
O2 Ag1 K3 6_655 3_665 50.99(14)
O2 Ag1 K3 5 3_665 97.67(11)
K3 Ag1 K3 . 3_665 118.05(5)
O1 Ag1 K3 4_664 2_655 98.10(11)
O5 Ag1 K3 . 2_655 59.859(16)
O5 Ag1 K3 2_655 2_655 59.859(16)
O5 Ag1 K3 3_665 2_655 168.69(17)
O2 Ag1 K3 4_665 2_655 97.67(11)
O2 Ag1 K3 6_655 2_655 97.67(11)
O2 Ag1 K3 5 2_655 50.99(14)
K3 Ag1 K3 . 2_655 118.05(5)
K3 Ag1 K3 3_665 2_655 118.05(5)
O1 Ag1 Mo1 4_664 4_665 180.0
O5 Ag1 Mo1 . 4_665 86.79(12)
O5 Ag1 Mo1 2_655 4_665 86.79(12)
O5 Ag1 Mo1 3_665 4_665 86.79(12)
O2 Ag1 Mo1 4_665 4_665 30.91(8)
O2 Ag1 Mo1 6_655 4_665 30.92(8)
O2 Ag1 Mo1 5 4_665 30.92(8)
K3 Ag1 Mo1 . 4_665 81.90(11)
K3 Ag1 Mo1 3_665 4_665 81.90(11)
K3 Ag1 Mo1 2_655 4_665 81.90(11)
O1 Ag1 Ag2 4_664 . 102.1(5)
O5 Ag1 Ag2 . . 60.01(4)
O5 Ag1 Ag2 2_655 . 164.7(5)
O5 Ag1 Ag2 3_665 . 60.01(4)
O2 Ag1 Ag2 4_665 . 47.0(5)
O2 Ag1 Ag2 6_655 . 94.1(4)
O2 Ag1 Ag2 5 . 94.1(4)
K3 Ag1 Ag2 . . 4.0(5)
K3 Ag1 Ag2 3_665 . 117.03(10)
K3 Ag1 Ag2 2_655 . 117.03(10)
Mo1 Ag1 Ag2 4_665 . 77.9(5)
O1 Ag1 Ag2 4_664 3_665 102.1(5)
O5 Ag1 Ag2 . 3_665 164.7(5)
O5 Ag1 Ag2 2_655 3_665 60.01(4)
O5 Ag1 Ag2 3_665 3_665 60.01(4)
O2 Ag1 Ag2 4_665 3_665 94.1(4)
O2 Ag1 Ag2 6_655 3_665 47.0(5)
O2 Ag1 Ag2 5 3_665 94.1(4)
K3 Ag1 Ag2 . 3_665 117.03(10)
K3 Ag1 Ag2 3_665 3_665 4.0(5)
K3 Ag1 Ag2 2_655 3_665 117.03(10)
Mo1 Ag1 Ag2 4_665 3_665 77.9(5)
Ag2 Ag1 Ag2 . 3_665 115.7(3)
O1 Ag1 Ag2 4_664 2_655 102.1(5)
O5 Ag1 Ag2 . 2_655 60.01(4)
O5 Ag1 Ag2 2_655 2_655 60.01(4)
O5 Ag1 Ag2 3_665 2_655 164.7(5)
O2 Ag1 Ag2 4_665 2_655 94.1(4)
O2 Ag1 Ag2 6_655 2_655 94.1(4)
O2 Ag1 Ag2 5 2_655 47.0(5)
K3 Ag1 Ag2 . 2_655 117.03(10)
K3 Ag1 Ag2 3_665 2_655 117.03(10)
K3 Ag1 Ag2 2_655 2_655 4.0(5)
Mo1 Ag1 Ag2 4_665 2_655 77.9(5)
Ag2 Ag1 Ag2 . 2_655 115.7(3)
Ag2 Ag1 Ag2 3_665 2_655 115.7(3)
O1 Ag1 Mo2 4_664 2_655 71.468(16)
O5 Ag1 Mo2 . 2_655 119.41(4)
O5 Ag1 Mo2 2_655 2_655 21.74(12)
O5 Ag1 Mo2 3_665 2_655 119.42(4)
O2 Ag1 Mo2 4_665 2_655 139.45(9)
O2 Ag1 Mo2 6_655 2_655 91.67(5)
O2 Ag1 Mo2 5 2_655 91.67(5)
K3 Ag1 Mo2 . 2_655 169.56(11)
K3 Ag1 Mo2 3_665 2_655 64.88(5)
K3 Ag1 Mo2 2_655 2_655 64.88(5)
Mo1 Ag1 Mo2 4_665 2_655 108.535(16)
Ag2 Ag1 Mo2 . 2_655 173.6(5)
Ag2 Ag1 Mo2 3_665 2_655 66.6(2)
Ag2 Ag1 Mo2 2_655 2_655 66.6(2)
O1 Ag1 Mo2 4_664 . 71.466(16)
O5 Ag1 Mo2 . . 21.74(12)
O5 Ag1 Mo2 2_655 . 119.41(4)
O5 Ag1 Mo2 3_665 . 119.41(4)
O2 Ag1 Mo2 4_665 . 91.67(5)
O2 Ag1 Mo2 6_655 . 139.45(9)
O2 Ag1 Mo2 5 . 91.67(5)
K3 Ag1 Mo2 . . 64.88(5)
K3 Ag1 Mo2 3_665 . 169.56(11)
K3 Ag1 Mo2 2_655 . 64.88(5)
Mo1 Ag1 Mo2 4_665 . 108.533(16)
Ag2 Ag1 Mo2 . . 66.6(2)
Ag2 Ag1 Mo2 3_665 . 173.6(5)
Ag2 Ag1 Mo2 2_655 . 66.6(2)
Mo2 Ag1 Mo2 2_655 . 110.392(16)
O1 Ag1 Mo2 4_664 3_665 71.466(17)
O5 Ag1 Mo2 . 3_665 119.41(4)
O5 Ag1 Mo2 2_655 3_665 119.42(4)
O5 Ag1 Mo2 3_665 3_665 21.74(12)
O2 Ag1 Mo2 4_665 3_665 91.67(5)
O2 Ag1 Mo2 6_655 3_665 91.67(5)
O2 Ag1 Mo2 5 3_665 139.45(9)
K3 Ag1 Mo2 . 3_665 64.88(5)
K3 Ag1 Mo2 3_665 3_665 64.88(5)
K3 Ag1 Mo2 2_655 3_665 169.56(11)
Mo1 Ag1 Mo2 4_665 3_665 108.533(16)
Ag2 Ag1 Mo2 . 3_665 66.6(2)
Ag2 Ag1 Mo2 3_665 3_665 66.6(2)
Ag2 Ag1 Mo2 2_655 3_665 173.6(5)
Mo2 Ag1 Mo2 2_655 3_665 110.393(16)
Mo2 Ag1 Mo2 . 3_665 110.392(16)
O1 Ag1 Mo1 4_664 4_664 0.0010(10)
O5 Ag1 Mo1 . 4_664 93.21(12)
O5 Ag1 Mo1 2_655 4_664 93.21(12)
O5 Ag1 Mo1 3_665 4_664 93.21(12)
O2 Ag1 Mo1 4_665 4_664 149.08(8)
O2 Ag1 Mo1 6_655 4_664 149.09(8)
O2 Ag1 Mo1 5 4_664 149.09(8)
K3 Ag1 Mo1 . 4_664 98.10(11)
K3 Ag1 Mo1 3_665 4_664 98.10(11)
K3 Ag1 Mo1 2_655 4_664 98.10(11)
Mo1 Ag1 Mo1 4_665 4_664 180.0
Ag2 Ag1 Mo1 . 4_664 102.1(5)
Ag2 Ag1 Mo1 3_665 4_664 102.1(5)
Ag2 Ag1 Mo1 2_655 4_664 102.1(5)
Mo2 Ag1 Mo1 2_655 4_664 71.467(16)
Mo2 Ag1 Mo1 . 4_664 71.466(16)
Mo2 Ag1 Mo1 3_665 4_664 71.466(16)
O1 Ag1 K2 4_664 6_655 126.39(4)
O5 Ag1 K2 . 6_655 111.63(8)
O5 Ag1 K2 2_655 6_655 33.18(12)
O5 Ag1 K2 3_665 6_655 111.63(8)
O2 Ag1 K2 4_665 6_655 84.53(9)
O2 Ag1 K2 6_655 6_655 44.29(3)
O2 Ag1 K2 5 6_655 44.29(3)
K3 Ag1 K2 . 6_655 135.52(12)
K3 Ag1 K2 3_665 6_655 61.18(7)
K3 Ag1 K2 2_655 6_655 61.18(7)
Mo1 Ag1 K2 4_665 6_655 53.61(4)
Ag2 Ag1 K2 . 6_655 131.5(5)
Ag2 Ag1 K2 3_665 6_655 58.8(3)
Ag2 Ag1 K2 2_655 6_655 58.8(3)
Mo2 Ag1 K2 2_655 6_655 54.92(3)
Mo2 Ag1 K2 . 6_655 124.764(10)
Mo2 Ag1 K2 3_665 6_655 124.765(10)
Mo1 Ag1 K2 4_664 6_655 126.39(4)
O1 Ag1 K2 4_664 4_665 126.39(4)
O5 Ag1 K2 . 4_665 111.63(8)
O5 Ag1 K2 2_655 4_665 111.63(8)
O5 Ag1 K2 3_665 4_665 33.18(12)
O2 Ag1 K2 4_665 4_665 44.29(3)
O2 Ag1 K2 6_655 4_665 44.29(3)
O2 Ag1 K2 5 4_665 84.53(9)
K3 Ag1 K2 . 4_665 61.18(7)
K3 Ag1 K2 3_665 4_665 61.18(7)
K3 Ag1 K2 2_655 4_665 135.52(12)
Mo1 Ag1 K2 4_665 4_665 53.61(4)
Ag2 Ag1 K2 . 4_665 58.8(3)
Ag2 Ag1 K2 3_665 4_665 58.8(3)
Ag2 Ag1 K2 2_655 4_665 131.5(5)
Mo2 Ag1 K2 2_655 4_665 124.765(10)
Mo2 Ag1 K2 . 4_665 124.765(9)
Mo2 Ag1 K2 3_665 4_665 54.92(3)
Mo1 Ag1 K2 4_664 4_665 126.39(4)
K2 Ag1 K2 6_655 4_665 88.40(6)
O3 Ag2 O3 4_665 10 123.8(10)
O3 Ag2 O2 4_665 4_665 88.6(7)
O3 Ag2 O2 10 4_665 88.6(7)
O3 Ag2 O2 4_665 . 86.8(7)
O3 Ag2 O2 10 . 86.8(7)
O2 Ag2 O2 4_665 . 170.3(11)
O3 Ag2 O5 4_665 . 152.3(10)
O3 Ag2 O5 10 . 74.8(3)
O2 Ag2 O5 4_665 . 70.3(6)
O2 Ag2 O5 . . 116.6(7)
O3 Ag2 O5 4_665 3_665 74.8(3)
O3 Ag2 O5 10 3_665 152.3(10)
O2 Ag2 O5 4_665 3_665 70.3(6)
O2 Ag2 O5 . 3_665 116.6(7)
O5 Ag2 O5 . 3_665 81.1(6)
O3 Ag2 K3 4_665 4_665 68.0(6)
O3 Ag2 K3 10 4_665 68.0(6)
O2 Ag2 K3 4_665 4_665 49.7(5)
O2 Ag2 K3 . 4_665 120.7(7)
O5 Ag2 K3 . 4_665 107.5(6)
O5 Ag2 K3 3_665 4_665 107.5(6)
O3 Ag2 Ag1 4_665 . 113.5(6)
O3 Ag2 Ag1 10 . 113.5(6)
O2 Ag2 Ag1 4_665 . 60.8(5)
O2 Ag2 Ag1 . . 128.9(9)
O5 Ag2 Ag1 . . 40.6(3)
O5 Ag2 Ag1 3_665 . 40.6(3)
K3 Ag2 Ag1 4_665 . 110.4(7)
O3 Ag2 Ag2 4_665 4_664 107.4(8)
O3 Ag2 Ag2 10 4_664 107.4(8)
O2 Ag2 Ag2 4_665 4_664 143.5(12)
O2 Ag2 Ag2 . 4_664 46.1(7)
O5 Ag2 Ag2 . 4_664 82.4(7)
O5 Ag2 Ag2 3_665 4_664 82.4(7)
K3 Ag2 Ag2 4_665 4_664 166.8(11)
Ag1 Ag2 Ag2 . 4_664 82.8(8)
O3 Ag2 Ag2 4_665 4_665 69.2(6)
O3 Ag2 Ag2 10 4_665 69.2(6)
O2 Ag2 Ag2 4_665 4_665 46.2(6)
O2 Ag2 Ag2 . 4_665 124.1(12)
O5 Ag2 Ag2 . 4_665 104.9(9)
O5 Ag2 Ag2 3_665 4_665 104.9(9)
K3 Ag2 Ag2 4_665 4_665 3.5(5)
Ag1 Ag2 Ag2 . 4_665 107.0(10)
Ag2 Ag2 Ag2 4_664 4_665 170.3(16)
O3 Ag2 Mo1 4_665 . 76.6(6)
O3 Ag2 Mo1 10 . 76.6(6)
O2 Ag2 Mo1 4_665 . 147.6(9)
O2 Ag2 Mo1 . . 22.7(3)
O5 Ag2 Mo1 . . 130.5(6)
O5 Ag2 Mo1 3_665 . 130.5(6)
K3 Ag2 Mo1 4_665 . 97.9(5)
Ag1 Ag2 Mo1 . . 151.6(8)
Ag2 Ag2 Mo1 4_664 . 68.9(8)
Ag2 Ag2 Mo1 4_665 . 101.4(9)
O3 Ag2 K2 4_665 4_665 46.4(3)
O3 Ag2 K2 10 4_665 132.2(10)
O2 Ag2 K2 4_665 4_665 50.5(3)
O2 Ag2 K2 . 4_665 129.0(3)
O5 Ag2 K2 . 4_665 106.1(7)
O5 Ag2 K2 3_665 4_665 43.5(2)
K3 Ag2 K2 4_665 4_665 66.3(4)
Ag1 Ag2 K2 . 4_665 71.2(4)
Ag2 Ag2 K2 4_664 4_665 120.3(5)
Ag2 Ag2 K2 4_665 4_665 64.5(5)
Mo1 Ag2 K2 . 4_665 122.9(4)
O3 Ag2 K2 4_665 5 132.2(10)
O3 Ag2 K2 10 5 46.4(3)
O2 Ag2 K2 4_665 5 50.5(3)
O2 Ag2 K2 . 5 129.0(3)
O5 Ag2 K2 . 5 43.5(2)
O5 Ag2 K2 3_665 5 106.1(7)
K3 Ag2 K2 4_665 5 66.3(4)
Ag1 Ag2 K2 . 5 71.2(4)
Ag2 Ag2 K2 4_664 5 120.3(5)
Ag2 Ag2 K2 4_665 5 64.5(5)
Mo1 Ag2 K2 . 5 122.9(4)
K2 Ag2 K2 4_665 5 101.0(6)
O3 Ag2 Mo2 4_665 3_665 67.8(3)
O3 Ag2 Mo2 10 3_665 168.0(8)
O2 Ag2 Mo2 4_665 3_665 94.8(5)
O2 Ag2 Mo2 . 3_665 91.3(6)
O5 Ag2 Mo2 . 3_665 95.5(6)
O5 Ag2 Mo2 3_665 3_665 25.47(16)
K3 Ag2 Mo2 4_665 3_665 122.6(4)
Ag1 Ag2 Mo2 . 3_665 59.1(3)
Ag2 Ag2 Mo2 4_664 3_665 63.6(4)
Ag2 Ag2 Mo2 4_665 3_665 121.1(6)
Mo1 Ag2 Mo2 . 3_665 105.6(5)
K2 Ag2 Mo2 4_665 3_665 56.84(17)
K2 Ag2 Mo2 5 3_665 129.7(7)
O3 Ag2 Mo2 4_665 . 168.0(8)
O3 Ag2 Mo2 10 . 67.8(3)
O2 Ag2 Mo2 4_665 . 94.8(5)
O2 Ag2 Mo2 . . 91.3(6)
O5 Ag2 Mo2 . . 25.47(16)
O5 Ag2 Mo2 3_665 . 95.5(6)
K3 Ag2 Mo2 4_665 . 122.6(4)
Ag1 Ag2 Mo2 . . 59.1(3)
Ag2 Ag2 Mo2 4_664 . 63.6(4)
Ag2 Ag2 Mo2 4_665 . 121.1(6)
Mo1 Ag2 Mo2 . . 105.6(5)
K2 Ag2 Mo2 4_665 . 129.7(7)
K2 Ag2 Mo2 5 . 56.84(17)
Mo2 Ag2 Mo2 3_665 . 100.3(5)
O3 Ag2 K3 4_665 4_664 106.5(7)
O3 Ag2 K3 10 4_664 106.5(7)
O2 Ag2 K3 4_665 4_664 145.9(8)
O2 Ag2 K3 . 4_664 43.8(4)
O5 Ag2 K3 . 4_664 84.1(5)
O5 Ag2 K3 3_665 4_664 84.1(5)
K3 Ag2 K3 4_665 4_664 164.4(6)
Ag1 Ag2 K3 . 4_664 85.1(5)
Ag2 Ag2 K3 4_664 4_664 2.3(5)
Ag2 Ag2 K3 4_665 4_664 167.9(11)
Mo1 Ag2 K3 . 4_664 66.5(4)
K2 Ag2 K3 4_665 4_664 121.3(4)
K2 Ag2 K3 5 4_664 121.3(4)
Mo2 Ag2 K3 3_665 4_664 64.8(4)
Mo2 Ag2 K3 . 4_664 64.8(4)
O3 Ag2 Mo2 4_665 4_665 13.4(3)
O3 Ag2 Mo2 10 4_665 110.5(8)
O2 Ag2 Mo2 4_665 4_665 89.4(5)
O2 Ag2 Mo2 . 4_665 84.2(5)
O5 Ag2 Mo2 . 4_665 159.1(9)
O5 Ag2 Mo2 3_665 4_665 87.64(17)
K3 Ag2 Mo2 4_665 4_665 59.3(3)
Ag1 Ag2 Mo2 . 4_665 124.9(4)
Ag2 Ag2 Mo2 4_664 4_665 113.7(7)
Ag2 Ag2 Mo2 4_665 4_665 61.0(4)
Mo1 Ag2 Mo2 . 4_665 69.8(4)
K2 Ag2 Mo2 4_665 4_665 54.73(18)
K2 Ag2 Mo2 5 4_665 125.5(7)
Mo2 Ag2 Mo2 3_665 4_665 81.05(3)
Mo2 Ag2 Mo2 . 4_665 175.4(8)
K3 Ag2 Mo2 4_664 4_665 112.3(4)
O3 Ag2 Mo2 4_665 6 110.5(8)
O3 Ag2 Mo2 10 6 13.4(3)
O2 Ag2 Mo2 4_665 6 89.4(5)
O2 Ag2 Mo2 . 6 84.2(5)
O5 Ag2 Mo2 . 6 87.64(17)
O5 Ag2 Mo2 3_665 6 159.1(9)
K3 Ag2 Mo2 4_665 6 59.3(3)
Ag1 Ag2 Mo2 . 6 124.9(4)
Ag2 Ag2 Mo2 4_664 6 113.7(7)
Ag2 Ag2 Mo2 4_665 6 61.0(4)
Mo1 Ag2 Mo2 . 6 69.8(4)
K2 Ag2 Mo2 4_665 6 125.5(7)
K2 Ag2 Mo2 5 6 54.73(18)
Mo2 Ag2 Mo2 3_665 6 175.4(8)
Mo2 Ag2 Mo2 . 6 81.05(3)
K3 Ag2 Mo2 4_664 6 112.3(4)
Mo2 Ag2 Mo2 4_665 6 97.2(5)
O3 Ag2 K2 4_665 2_665 48.2(4)
O3 Ag2 K2 10 2_665 129.8(9)
O2 Ag2 K2 4_665 2_665 132.0(3)
O2 Ag2 K2 . 2_665 47.9(3)
O5 Ag2 K2 . 2_665 138.6(8)
O5 Ag2 K2 3_665 2_665 77.8(3)
K3 Ag2 K2 4_665 2_665 112.6(4)
Ag1 Ag2 K2 . 2_665 112.5(5)
Ag2 Ag2 K2 4_664 2_665 60.0(5)
Ag2 Ag2 K2 4_665 2_665 114.7(6)
Mo1 Ag2 K2 . 2_665 53.2(3)
K2 Ag2 K2 4_665 2_665 81.65(4)
K2 Ag2 K2 5 2_665 176.1(7)
Mo2 Ag2 K2 3_665 2_665 54.21(19)
Mo2 Ag2 K2 . 2_665 123.5(7)
K3 Ag2 K2 4_664 2_665 58.8(3)
Mo2 Ag2 K2 4_665 2_665 53.81(18)
Mo2 Ag2 K2 6 2_665 121.4(6)
O3 Ag2 K2 4_665 . 129.8(9)
O3 Ag2 K2 10 . 48.2(4)
O2 Ag2 K2 4_665 . 132.0(3)
O2 Ag2 K2 . . 47.9(3)
O5 Ag2 K2 . . 77.8(3)
O5 Ag2 K2 3_665 . 138.6(8)
K3 Ag2 K2 4_665 . 112.6(4)
Ag1 Ag2 K2 . . 112.5(5)
Ag2 Ag2 K2 4_664 . 60.0(5)
Ag2 Ag2 K2 4_665 . 114.7(6)
Mo1 Ag2 K2 . . 53.2(3)
K2 Ag2 K2 4_665 . 176.1(7)
K2 Ag2 K2 5 . 81.65(4)
Mo2 Ag2 K2 3_665 . 123.5(7)
Mo2 Ag2 K2 . . 54.21(19)
K3 Ag2 K2 4_664 . 58.8(3)
Mo2 Ag2 K2 4_665 . 121.4(6)
Mo2 Ag2 K2 6 . 53.81(18)
K2 Ag2 K2 2_665 . 95.5(6)
Mo1 O1 Ag1 . 4_665 180.0
Mo1 O2 K3 . . 128.0(3)
Mo1 O2 Ag2 . 4_664 151.4(6)
K3 O2 Ag2 . 4_664 80.6(6)
Mo1 O2 Ag2 . . 120.9(6)
K3 O2 Ag2 . . 7.1(6)
Ag2 O2 Ag2 4_664 . 87.70(17)
Mo1 O2 K3 . 4_664 144.8(3)
K3 O2 K3 . 4_664 87.25(14)
Ag2 O2 K3 4_664 4_664 6.6(6)
Ag2 O2 K3 . 4_664 94.3(6)
Mo1 O2 K2 . 2_665 92.88(9)
K3 O2 K2 . 2_665 90.31(10)
Ag2 O2 K2 4_664 2_665 86.21(11)
Ag2 O2 K2 . 2_665 90.79(11)
K3 O2 K2 4_664 2_665 86.12(11)
Mo1 O2 K2 . . 92.88(9)
K3 O2 K2 . . 90.31(10)
Ag2 O2 K2 4_664 . 86.21(11)
Ag2 O2 K2 . . 90.79(11)
K3 O2 K2 4_664 . 86.12(11)
K2 O2 K2 2_665 . 172.2(2)
Mo1 O2 Ag1 . 4_664 79.19(18)
K3 O2 Ag1 . 4_664 152.9(2)
Ag2 O2 Ag1 4_664 4_664 72.2(5)
Ag2 O2 Ag1 . 4_664 159.9(6)
K3 O2 Ag1 4_664 4_664 65.61(19)
K2 O2 Ag1 2_665 4_664 87.95(12)
K2 O2 Ag1 . 4_664 87.95(12)
Mo2 O3 Ag2 . 4_664 147.6(6)
Mo2 O3 K3 . 4_664 153.6(2)
Ag2 O3 K3 4_664 4_664 6.4(6)
Mo2 O3 K2 . . 103.38(18)
Ag2 O3 K2 4_664 . 94.7(6)
K3 O3 K2 4_664 . 92.92(19)
Mo2 O3 K2 . 5_554 96.43(18)
Ag2 O3 K2 4_664 5_554 94.8(7)
K3 O3 K2 4_664 5_554 90.8(2)
K2 O3 K2 . 5_554 125.03(16)
Mo2 O3 K3 . . 86.7(2)
Ag2 O3 K3 4_664 . 70.1(7)
K3 O3 K3 4_664 . 75.76(13)
K2 O3 K3 . . 80.05(17)
K2 O3 K3 5_554 . 152.63(16)
Mo2 O4 K1 . 4 161.5(3)
Mo2 O4 K1 . . 113.5(2)
K1 O4 K1 4 . 84.95(12)
Mo2 O4 K2 . . 88.70(9)
K1 O4 K2 4 . 94.96(8)
K1 O4 K2 . . 79.72(9)
Mo2 O4 K2 . 3 88.70(9)
K1 O4 K2 4 3 94.96(8)
K1 O4 K2 . 3 79.72(9)
K2 O4 K2 . 3 156.2(2)
Mo2 O4 K2 . 5 84.34(17)
K1 O4 K2 4 5 77.17(13)
K1 O4 K2 . 5 162.12(17)
K2 O4 K2 . 5 101.62(10)
K2 O4 K2 3 5 101.62(10)
Mo2 O5 Ag1 . . 129.3(2)
Mo2 O5 K2 . 5 111.88(19)
Ag1 O5 K2 . 5 118.86(18)
Mo2 O5 K3 . . 104.24(15)
Ag1 O5 K3 . . 76.51(12)
K2 O5 K3 5 . 90.08(15)
Mo2 O5 K3 . 2_655 104.24(15)
Ag1 O5 K3 . 2_655 76.51(12)
K2 O5 K3 5 2_655 90.08(15)
K3 O5 K3 . 2_655 149.2(3)
Mo2 O5 Ag2 . . 106.1(5)
Ag1 O5 Ag2 . . 79.4(3)
K2 O5 Ag2 5 . 84.7(5)
K3 O5 Ag2 . . 5.4(5)
K3 O5 Ag2 2_655 . 149.0(4)
Mo2 O5 Ag2 . 2_655 106.1(5)
Ag1 O5 Ag2 . 2_655 79.4(3)
K2 O5 Ag2 5 2_655 84.7(5)
K3 O5 Ag2 . 2_655 149.0(4)
K3 O5 Ag2 2_655 2_655 5.4(5)
Ag2 O5 Ag2 . 2_655 147.9(10)

loop_
_geom_bond_atom_site_label_1
_geom_bond_atom_site_label_2
_geom_bond_site_symmetry_2
_geom_bond_distance
Mo1 O2 . 1.757(5)
Mo1 O2 3_565 1.757(5)
Mo1 O2 2_665 1.757(5)
Mo1 O1 . 1.786(18)
Mo1 Ag1 4_664 3.3592(12)
Mo1 K2 3_565 3.5777(15)
Mo1 K2 2_665 3.5777(15)
Mo1 K2 . 3.5777(15)
Mo1 Ag2 2_665 3.90(3)
Mo1 Ag2 3_565 3.90(3)
Mo1 Ag2 . 3.90(3)
Mo1 K3 2_665 4.016(8)
Mo2 O3 9 1.750(3)
Mo2 O3 . 1.750(3)
Mo2 O4 . 1.762(4)
Mo2 O5 . 1.774(4)
Mo2 K2 3 3.6675(7)
Mo2 K2 . 3.6675(7)
Mo2 K2 5_554 3.683(3)
Mo2 Ag1 . 3.7077(6)
Mo2 K2 5 3.751(3)
Mo2 K3 2_655 3.761(4)
Mo2 K3 . 3.761(4)
Mo2 K1 . 3.8695(8)
K1 O4 4_554 2.690(5)
K1 O4 6_554 2.690(5)
K1 O4 5_554 2.690(5)
K1 O4 3 2.812(5)
K1 O4 . 2.812(5)
K1 O4 2 2.812(5)
K1 K1 4_554 3.71690(10)
K1 K1 4 3.71690(10)
K1 K2 . 3.9046(17)
K1 K2 2 3.9046(17)
K1 K2 3 3.9046(17)
K1 K2 4_554 4.400(2)
K1 K2 6_554 4.400(2)
K1 K2 5_554 4.400(2)
K2 O5 6_554 2.709(5)
K2 O3 8 2.844(4)
K2 O3 . 2.844(4)
K2 O2 . 3.0295(13)
K2 O2 3_565 3.0296(13)
K2 O3 10 3.051(6)
K2 O3 6 3.051(6)
K2 O4 . 3.2567(17)
K2 O4 2 3.2567(17)
K2 O4 6_554 3.489(6)
K2 Ag2 4_664 3.916(18)
K2 Ag2 6_554 3.917(18)
K2 K3 4_664 3.978(5)
K2 K3 6_554 3.978(5)
K3 O3 4_665 2.640(5)
K3 O3 10 2.640(5)
K3 O2 . 2.689(9)
K3 O2 4_665 2.791(9)
K3 O5 . 2.909(6)
K3 O5 3_665 2.909(6)
K3 Ag1 . 3.271(7)
K3 O3 7_665 3.433(7)
K3 O3 . 3.433(7)
K3 Ag2 4_664 3.48(3)
K3 K3 4_665 3.781(3)
K3 K3 4_664 3.781(3)
K3 Ag2 4_665 4.02(3)
Ag1 O1 4_664 2.289(17)
Ag1 O5 . 2.321(4)
Ag1 O5 2_655 2.321(4)
Ag1 O5 3_665 2.321(4)
Ag1 O2 4_665 3.212(6)
Ag1 O2 6_655 3.212(6)
Ag1 O2 5 3.212(6)
Ag1 Ag2 . 3.50(3)
Ag1 Ag2 3_665 3.50(3)
Ag1 Ag2 2_655 3.50(3)
Ag2 O3 4_665 2.470(12)
Ag2 O3 10 2.470(12)
Ag2 O2 4_665 2.69(3)
Ag2 O2 . 2.69(3)
Ag2 O5 . 3.088(19)
Ag2 O5 3_665 3.088(19)
Ag2 Ag2 4_664 3.730(4)
Ag2 Ag2 4_665 3.730(4)
